data_9004649
loop_
_publ_author_name
'Yakubovich, O. V.'
'Massa, W.'
'Liferovich, R. P.'
'McCammon, C. A.'

_publ_section_title
;
 The crystal structure of baricite, (Mg1.70Fe1.30)(PO4)2.8H2O
;
_journal_name_full 'The Canadian Mineralogist'
_journal_page_first 1317
_journal_page_last 1324
_journal_paper_doi 10.2113/gscanmin.39.5.1317
_journal_volume 39
_journal_year 2001
_chemical_formula_sum 'Fe1.3 H16 Mg1.7 O16 P2'
_chemical_name_mineral Baricite
_space_group_IT_number 12
_symmetry_space_group_name_Hall '-C 2y'
_symmetry_space_group_name_H-M 'C 1 2/m 1'
_cell_angle_alpha 90
_cell_angle_beta 104.96
_cell_angle_gamma 90
_cell_formula_units_Z 2
_cell_length_a 10.085
_cell_length_b 13.390
_cell_length_c 4.6713
_cell_volume 609.423
_database_code_amcsd 0005742
_exptl_crystal_density_diffrn 2.441
_cod_original_formula_sum '(Fe1.3 Mg1.7) P2 O16 H16'
_cod_database_code 9004649

loop_
_space_group_symop_operation_xyz
x,y,z
1/2+x,1/2+y,z
x,-y,z
1/2+x,1/2-y,z
-x,y,-z
1/2-x,1/2+y,-z
-x,-y,-z
1/2-x,1/2-y,-z

loop_
_atom_site_aniso_label
_atom_site_aniso_U_11
_atom_site_aniso_U_22
_atom_site_aniso_U_33
_atom_site_aniso_U_12
_atom_site_aniso_U_13
_atom_site_aniso_U_23
Fe(1) 0.00810 0.01380 0.01030 0.00000 0.00050 0.00000
Mg(1) 0.00810 0.01380 0.01030 0.00000 0.00050 0.00000
Fe(2) 0.00940 0.01220 0.01050 0.00000 0.00180 0.00000
Mg(2) 0.00940 0.01220 0.01050 0.00000 0.00180 0.00000
P 0.00840 0.01300 0.01010 0.00000 0.00140 0.00000
O(1) 0.01070 0.01580 0.01250 0.00000 0.00120 0.00000
O(2) 0.00970 0.01770 0.01310 0.00000 0.00200 0.00000
O(3) 0.01260 0.01410 0.01320 0.00080 0.00250 0.00120
OW(4) 0.01270 0.01880 0.01520 0.00010 0.00210 -0.00030
OW(5) 0.02110 0.01710 0.01700 0.00080 0.00490 0.00030

loop_
_atom_site_label
_atom_site_fract_x
_atom_site_fract_y
_atom_site_fract_z
_atom_site_occupancy
_atom_site_U_iso_or_equiv
_atom_site_type_symbol
_atom_site_attached_hydrogens
Fe(1) 0.00000 0.00000 0.50000 0.63000 0.01110 Fe 0
Mg(1) 0.00000 0.00000 0.50000 0.37000 0.01110 Mg 0
Fe(2) 0.50000 0.11050 0.50000 0.33500 0.01090 Fe 0
Mg(2) 0.50000 0.11050 0.50000 0.66500 0.01090 Mg 0
P 0.68507 0.00000 0.11955 1.00000 0.01070 P 0
O(1) -0.39460 0.00000 -0.20840 1.00000 0.01330 O 0
O(2) -0.15820 0.00000 0.13070 1.00000 0.01370 O 0
O(3) -0.65471 0.09621 -0.27430 1.00000 0.01350 O 0
OW(4) 0.10049 0.11636 0.30370 1.00000 0.01580 O 0
OW(5) -0.60123 0.22338 -0.78280 1.00000 0.01840 O 0
H(1) 0.13400 0.09400 0.15200 1.00000 0.02200 H 0
H(2) -0.55400 0.28000 -0.79400 1.00000 0.03000 H 0
H(3) 0.18000 0.12200 0.43900 1.00000 0.03100 H 0
H(4) -0.62300 0.20300 -0.95800 1.00000 0.03400 H 0

loop_
_cod_changelog_entry_id
_cod_changelog_entry_author
_cod_changelog_entry_date
_cod_changelog_entry_text
1
;cod-tools version 3.8.0
Id: cif_guess_AMCSD_atom_types 9581 2023-05-17 12:35:41Z saulius
;
2023-05-23T09:18:57+03:00
;Derived atom types and hydrogen counts
from atom names that follow the AMCSD naming convention
(Wat == water, O-H == hydroxyl).
;

loop_
_cod_related_entry_id
_cod_related_entry_database
_cod_related_entry_code
1 AMCSD 0005742
